data_7719877
loop_
_publ_author_name
'Dallerba, Elena'
'Cameron, Lee'
'Armstrong, Blake I.'
'Ellison, Gaewyn'
'Turner, Eva'
'Innes, Evelyn'
'Strickling, Georgia L.'
'Pangiarella, Joel Ethan'
'O'Conghaile, Peter'
'Nesbit, Michael'
'Moggach, Stephen A.'
'Raiteri, Paolo'
'Stagni, Stefano'
'Pearson, Emma'
'Hackett, Mark'
'Massi, Massimiliano'

_publ_section_title
;
 Methylated regioisomers of Re(I) and Ir(III) tetrazole complexes:
 photophysical properties and optical imaging of brain tissue
;
_journal_name_full 'Dalton Transactions'
_journal_paper_doi 10.1039/D5DT01745A
_journal_year 2025
_chemical_formula_moiety 'C29 H23 Ir N7, F6 P, C3 H6 O'
_chemical_formula_sum 'C32 H29 F6 Ir N7 O P'
_chemical_formula_weight 864.79
_space_group_crystal_system monoclinic
_space_group_IT_number 14
_space_group_name_Hall '-P 2yn'
_space_group_name_H-M_alt 'P 1 21/n 1'
_atom_sites_solution_hydrogens geom
_atom_sites_solution_primary dual
_audit_block_doi 10.5517/ccdc.csd.cc2dlrb3
_audit_creation_date 2022-10-13
_audit_creation_method
;
Olex2 1.3
(compiled 2020.11.12 svn.r5f609507 for OlexSys, GUI svn.r6408)
;
_audit_update_record
;
2022-11-28 deposited with the CCDC.	2025-11-12 downloaded from the CCDC.
;
_cell_angle_alpha 90
_cell_angle_beta 100.9730(10)
_cell_angle_gamma 90
_cell_formula_units_Z 4
_cell_length_a 11.67480(10)
_cell_length_b 13.09290(10)
_cell_length_c 20.61330(10)
_cell_measurement_reflns_used 51553
_cell_measurement_temperature 100.00(10)
_cell_measurement_theta_max 75.4390
_cell_measurement_theta_min 3.9970
_cell_volume 3093.28(4)
_computing_cell_refinement 'CrysAlisPro 1.171.41.104a (Rigaku OD, 2021)'
_computing_data_collection 'CrysAlisPro 1.171.41.104a (Rigaku OD, 2021)'
_computing_data_reduction 'CrysAlisPro 1.171.41.104a (Rigaku OD, 2021)'
_computing_molecular_graphics 'Olex2 1.3 (Dolomanov et al., 2009)'
_computing_publication_material 'Olex2 1.3 (Dolomanov et al., 2009)'
_computing_structure_refinement 'SHELXL n/a (Sheldrick, 2015)'
_computing_structure_solution 'SHELXT 2018/2 (Sheldrick, 2018)'
_diffrn_ambient_environment N~2~
_diffrn_ambient_temperature 100.00(10)
_diffrn_detector 'Hybrid Pixel Array Detector'
_diffrn_detector_area_resol_mean 10.0000
_diffrn_detector_type HyPix
_diffrn_measured_fraction_theta_full 1.000
_diffrn_measured_fraction_theta_max 0.990
_diffrn_measurement_details
;
List of Runs (angles in degrees, time in seconds):

  # Type    Start    End  Width  t~exp~   \w     \q     \k     \f   Frames
#--------------------------------------------------------------------------
  1  \w     24.00 118.00   0.50    0.05    --   46.32  77.00-120.00  188
  2  \w     24.00 118.00   0.50    0.05    --   46.32  77.00 -60.00  188
  3  \w     24.00 118.00   0.50    0.05    --   46.32  77.00 -90.00  188
  4  \w     24.00 118.00   0.50    0.05    --   46.32  77.00   0.00  188
  5  \w     24.00 118.00   0.50    0.05    --   46.32  77.00  60.00  188
  6  \w     24.00 118.00   0.50    0.05    --   46.32  77.00 120.00  188
  7  \w     24.00 118.00   0.50    0.05    --   46.32  77.00 150.00  188
  8  \w     31.00 118.00   0.50    0.05    --   46.32  59.00 148.00  174
  9  \w     34.00 119.00   0.50    0.05    --   46.32  38.00 120.00  170
 10  \w     34.00 119.00   0.50    0.05    --   46.32  38.00  30.00  170
 11  \w     34.00 121.00   0.50    0.05    --   46.32  19.00 -30.00  174
 12  \w     34.00 119.00   0.50    0.05    --   46.32  38.00 -90.00  170
 13  \w     24.00 118.00   0.50    0.05    --   46.32  77.00-180.00  188
 14  \w    -28.00  26.00   0.50    0.05    --   46.32 -19.00  30.00  108
 15  \w    -25.00  62.00   0.50    0.05    --   46.32 -59.00   8.00  174
 16  \w     30.00 105.00   0.50    0.05    --  102.29 -94.00  90.00  150
 17  \w     13.00  94.00   0.50    0.05    --   46.32-125.00  30.00  162
 18  \w     30.00 111.00   0.50    0.05    --  102.29-125.00 -30.00  162
 19  \w    -26.00  43.00   0.50    0.05    --   46.32 -38.00-180.00  138
 20  \w     30.00 105.00   0.50    0.05    --  102.29 -94.00-150.00  150
 21  \w     30.00  68.00   0.50    0.05    --  102.29 -59.00   8.00   76
 22  \w     30.00 105.00   0.50    0.05    --  102.29 -77.00 120.00  150
 23  \w     30.00 105.00   0.50    0.05    --  102.29 -77.00  90.00  150
 24  \w     30.00  71.00   0.50    0.05    --  102.29 -61.00  30.00   82
 25  \w     30.00 105.00   0.50    0.05    --  102.29 -77.00 -30.00  150
 26  \w     90.00 176.00   0.50    0.05    --  102.29  30.00 -60.00  172
 27  \w     86.00 174.00   0.50    0.05    --  102.29  61.00  60.00  176
 28  \w     87.00 174.00   0.50    0.05    --  102.29  59.00 148.00  174
 29  \w    -26.00  29.00   0.50    0.05    --  -46.32  19.00 -90.00  110
 30  \w    -71.00 -30.00   0.50    0.05    -- -102.29  61.00-180.00   82
 31  \w   -105.00 -30.00   0.50    0.05    -- -102.29  77.00-180.00  150
 32  \w    -71.00 -30.00   0.50    0.05    -- -102.29  61.00 -60.00   82
 33  \w    -71.00 -30.00   0.50    0.05    -- -102.29  61.00 -90.00   82
 34  \w    -71.00 -30.00   0.50    0.05    -- -102.29  61.00 -30.00   82
 35  \w    -71.00 -30.00   0.50    0.05    -- -102.29  61.00   0.00   82
 36  \w    -62.00  26.00   0.50    0.05    --  -46.32  59.00 148.00  176
 37  \w    -71.00 -30.00   0.50    0.05    -- -102.29  61.00 120.00   82
 38  \w    -68.00 -30.00   0.50    0.05    -- -102.29  59.00 148.00   76
 39  \w   -174.00 -80.00   0.50    0.05    -- -102.29 -77.00 -60.00  188
 40  \w   -174.00 -80.00   0.50    0.05    -- -102.29 -77.00 -90.00  188
 41  \w   -174.00 -86.00   0.50    0.05    -- -102.29 -61.00-120.00  176
 42  \w   -174.00 -86.00   0.50    0.05    -- -102.29 -61.00 -90.00  176
 43  \w   -174.00 -86.00   0.50    0.05    -- -102.29 -61.00 -30.00  176
 44  \w   -174.00 -87.00   0.50    0.05    -- -102.29 -59.00   8.00  174
 45  \w   -174.00 -86.00   0.50    0.05    -- -102.29 -61.00  60.00  176
 46  \w   -174.00 -90.00   0.50    0.05    -- -102.29 -45.00  30.00  168
 47  \w   -174.00 -86.00   0.50    0.05    -- -102.29 -61.00  90.00  176
 48  \w   -174.00 -90.00   0.50    0.05    -- -102.29 -45.00 120.00  168
 49  \w   -118.00 -31.00   0.50    0.05    --  -46.32 -57.00  60.00  174
 50  \w   -118.00 -31.00   0.50    0.05    --  -46.32 -59.00   8.00  174
 51  \w   -174.00 -90.00   0.50    0.05    -- -102.29 -45.00 -60.00  168
 52  \w   -176.00 -89.00   0.50    0.05    -- -102.29 -15.00 -90.00  174
 53  \w   -176.00 -90.00   0.50    0.05    -- -102.29 -30.00-120.00  172
 54  \w   -174.00 -90.00   0.50    0.05    -- -102.29 -45.00-150.00  168
 55  \w   -176.00 -90.00   0.50    0.05    -- -102.29 -30.00-150.00  172
 56  \w   -174.00 -90.00   0.50    0.05    -- -102.29 -45.00-180.00  168
 57  \w   -118.00 -73.00   0.50    0.05    --  -46.32-125.00-180.00   90
 58  \w   -118.00 -73.00   0.50    0.05    --  -46.32-125.00  90.00   90
;
_diffrn_measurement_device 'four-circle diffractometer'
_diffrn_measurement_device_type 'XtaLAB Synergy, Single source at home/near, HyPix'
_diffrn_measurement_method '\w scans'
_diffrn_orient_matrix_type 'CrysAlisPro convention (1999,Acta A55,543-557)'
_diffrn_orient_matrix_UB_11 0.1010773000
_diffrn_orient_matrix_UB_12 0.0168026000
_diffrn_orient_matrix_UB_13 -0.0372296000
_diffrn_orient_matrix_UB_21 0.0532223000
_diffrn_orient_matrix_UB_22 0.0804583000
_diffrn_orient_matrix_UB_23 0.0516058000
_diffrn_orient_matrix_UB_31 0.0708779000
_diffrn_orient_matrix_UB_32 -0.0841868000
_diffrn_orient_matrix_UB_33 0.0417630000
_diffrn_radiation_monochromator mirror
_diffrn_radiation_probe x-ray
_diffrn_radiation_type 'Cu K\a'
_diffrn_radiation_wavelength 1.54184
_diffrn_reflns_av_R_equivalents 0.0584
_diffrn_reflns_av_unetI/netI 0.0209
_diffrn_reflns_Laue_measured_fraction_full 1.000
_diffrn_reflns_Laue_measured_fraction_max 0.990
_diffrn_reflns_limit_h_max 14
_diffrn_reflns_limit_h_min -14
_diffrn_reflns_limit_k_max 16
_diffrn_reflns_limit_k_min -16
_diffrn_reflns_limit_l_max 25
_diffrn_reflns_limit_l_min -25
_diffrn_reflns_number 90926
_diffrn_reflns_point_group_measured_fraction_full 1.000
_diffrn_reflns_point_group_measured_fraction_max 0.990
_diffrn_reflns_theta_full 67.684
_diffrn_reflns_theta_max 75.341
_diffrn_reflns_theta_min 4.021
_diffrn_source 'micro-focus sealed X-ray tube'
_diffrn_source_type 'PhotonJet (Cu) X-ray Source'
_exptl_absorpt_coefficient_mu 9.528
_exptl_absorpt_correction_T_max 1.00000
_exptl_absorpt_correction_T_min 0.40257
_exptl_absorpt_correction_type multi-scan
_exptl_absorpt_process_details
;
CrysAlisPro 1.171.41.104a (Rigaku Oxford Diffraction, 2021)
Empirical absorption correction using spherical harmonics,
implemented in SCALE3 ABSPACK scaling algorithm.
;
_exptl_crystal_colour orange
_exptl_crystal_colour_primary orange
_exptl_crystal_density_diffrn 1.857
_exptl_crystal_description irregular
_exptl_crystal_F_000 1696
_exptl_crystal_recrystallization_method 'grown from the slow evaporation of acetone from an acetone and water solution'
_exptl_crystal_size_max 0.242
_exptl_crystal_size_mid 0.148
_exptl_crystal_size_min 0.074
_refine_diff_density_max 0.999
_refine_diff_density_min -1.429
_refine_diff_density_rms 0.093
_refine_ls_extinction_method none
_refine_ls_goodness_of_fit_ref 1.060
_refine_ls_hydrogen_treatment constr
_refine_ls_matrix_type full
_refine_ls_number_parameters 436
_refine_ls_number_reflns 6336
_refine_ls_number_restraints 0
_refine_ls_restrained_S_all 1.060
_refine_ls_R_factor_all 0.0226
_refine_ls_R_factor_gt 0.0214
_refine_ls_shift/su_max 0.007
_refine_ls_shift/su_mean 0.000
_refine_ls_structure_factor_coef Fsqd
_refine_ls_weighting_details 'w=1/[\s^2^(Fo^2^)+(0.0298P)^2^+3.3763P] where P=(Fo^2^+2Fc^2^)/3'
_refine_ls_weighting_scheme calc
_refine_ls_wR_factor_gt 0.0542
_refine_ls_wR_factor_ref 0.0550
_reflns_Friedel_coverage 0.000
_reflns_number_gt 6033
_reflns_number_total 6336
_reflns_threshold_expression 'I > 2\s(I)'
_cod_data_source_file d5dt01745a2.cif
_cod_data_source_block mxm542rm_auto
_cod_original_sg_symbol_H-M 'P 21/n'
_cod_database_code 7719877
_shelx_shelxl_version_number 2018/3
_chemical_oxdiff_formula 'C29 H23 Ir1 N7'
_chemical_oxdiff_usercomment 'Lee Cameron'
_shelx_space_group_comment
;
The symmetry employed for this shelxl refinement is uniquely defined
by the following loop, which should always be used as a source of
symmetry information in preference to the above space-group names.
They are only intended as comments.
;
_reflns_odcompleteness_completeness 99.98
_reflns_odcompleteness_iscentric 1
_reflns_odcompleteness_theta 66.49
_olex2_refinement_description
;
1. Fixed Uiso
 At 1.2 times of:
  All C(H) groups
 At 1.5 times of:
  All C(H,H,H) groups
2.a Aromatic/amide H refined with riding coordinates:
 C19(H19), C14(H14), C8(H8), C10(H10), C11(H11), C4(H4), C5(H5), C6(H6),
 C28(H28), C25(H25), C16(H16), C20(H20), C9(H9), C17(H17), C27(H27), C15(H15),
 C26(H26), C21(H21), C7(H7), C22(H22)
2.b Idealised Me refined as rotating group:
 C1(H1A,H1B,H1C), C31(H31A,H31B,H31C), C32(H32A,H32B,H32C)
;
_olex2_exptl_crystal_mounting_method 'mounted on a glass fibre using silicon oil'
_olex2_submission_special_instructions 'No special instructions were received'
_oxdiff_exptl_absorpt_empirical_details
;
Empirical correction (ABSPACK) includes:
- Absorption correction using spherical harmonics
- Frame scaling
;
_oxdiff_exptl_absorpt_empirical_full_max 1.937
_oxdiff_exptl_absorpt_empirical_full_min 0.702

loop_
_space_group_symop_operation_xyz
'x, y, z'
'-x+1/2, y+1/2, -z+1/2'
'-x, -y, -z'
'x-1/2, -y-1/2, z-1/2'

loop_
_atom_site_label
_atom_site_type_symbol
_atom_site_fract_x
_atom_site_fract_y
_atom_site_fract_z
_atom_site_U_iso_or_equiv
_atom_site_adp_type
_atom_site_occupancy
_atom_site_site_symmetry_order
_atom_site_calc_flag
_atom_site_refinement_flags_posn
_atom_site_refinement_flags_adp
_atom_site_refinement_flags_occupancy
_atom_site_disorder_assembly
_atom_site_disorder_group
Ir1 Ir 0.26116(2) 0.39729(2) 0.64034(2) 0.01142(5) Uani 1 1 d . . . . .
P1 P 0.25774(6) 0.05240(5) 0.43834(3) 0.02011(13) Uani 1 1 d . . . . .
F3 F 0.27274(14) 0.16100(13) 0.47454(9) 0.0319(4) Uani 1 1 d . . . . .
F6 F 0.18546(16) 0.01145(14) 0.49187(9) 0.0383(4) Uani 1 1 d . . . . .
F4 F 0.13930(16) 0.09077(13) 0.39345(9) 0.0369(4) Uani 1 1 d . . . . .
F2 F 0.37584(15) 0.01321(15) 0.48369(9) 0.0399(4) Uani 1 1 d . . . . .
F1 F 0.33051(19) 0.09330(14) 0.38529(10) 0.0432(5) Uani 1 1 d . . . . .
F5 F 0.24370(15) -0.05667(13) 0.40226(9) 0.0371(4) Uani 1 1 d . . . . .
N4 N 0.33780(18) 0.38652(15) 0.55413(10) 0.0143(4) Uani 1 1 d . . . . .
N7 N 0.11365(17) 0.32307(15) 0.59260(9) 0.0138(4) Uani 1 1 d . . . . .
N6 N 0.39402(17) 0.48405(15) 0.69181(9) 0.0140(4) Uani 1 1 d . . . . .
N5 N 0.36887(16) 0.26106(15) 0.65617(9) 0.0140(4) Uani 1 1 d . . . . .
N1 N 0.46099(17) 0.31954(16) 0.50154(10) 0.0172(4) Uani 1 1 d . . . . .
N3 N 0.34146(17) 0.44334(16) 0.49949(10) 0.0171(4) Uani 1 1 d . . . . .
N2 N 0.4158(2) 0.40300(16) 0.46741(11) 0.0192(5) Uani 1 1 d . . . . .
O1 O 0.66494(18) 0.35111(18) 0.62687(10) 0.0349(5) Uani 1 1 d . . . . .
C18 C 0.2180(2) 0.39284(17) 0.73012(12) 0.0145(5) Uani 1 1 d . . . . .
C2 C 0.4119(2) 0.30934(19) 0.55446(11) 0.0146(5) Uani 1 1 d . . . . .
C3 C 0.42799(19) 0.23439(18) 0.60787(11) 0.0146(5) Uani 1 1 d . . . . .
C13 C 0.2971(2) 0.44530(18) 0.77979(11) 0.0155(5) Uani 1 1 d . . . . .
C29 C 0.1524(2) 0.51751(18) 0.62039(11) 0.0139(4) Uani 1 1 d . . . . .
C19 C 0.1075(2) 0.22383(19) 0.57595(11) 0.0163(5) Uani 1 1 d . . . . .
H19 H 0.176707 0.184007 0.584853 0.020 Uiso 1 1 calc R U . . .
C14 C 0.2822(2) 0.44646(19) 0.84568(12) 0.0177(5) Uani 1 1 d . . . . .
H14 H 0.336329 0.481818 0.878249 0.021 Uiso 1 1 calc R U . . .
C12 C 0.3938(2) 0.49682(18) 0.75727(12) 0.0158(5) Uani 1 1 d . . . . .
C23 C 0.0154(2) 0.38215(19) 0.57758(12) 0.0157(5) Uani 1 1 d . . . . .
C8 C 0.4759(2) 0.53118(19) 0.66447(12) 0.0170(5) Uani 1 1 d . . . . .
H8 H 0.474965 0.521974 0.618662 0.020 Uiso 1 1 calc R U . . .
C10 C 0.5640(2) 0.60367(19) 0.76817(14) 0.0215(6) Uani 1 1 d . . . . .
H10 H 0.622715 0.644067 0.794514 0.026 Uiso 1 1 calc R U . . .
C11 C 0.4801(2) 0.5551(2) 0.79610(12) 0.0203(5) Uani 1 1 d . . . . .
H11 H 0.481528 0.561534 0.842144 0.024 Uiso 1 1 calc R U . . .
C4 C 0.4928(2) 0.1457(2) 0.61030(12) 0.0198(5) Uani 1 1 d . . . . .
H4 H 0.531413 0.128189 0.575218 0.024 Uiso 1 1 calc R U . . .
C5 C 0.5003(2) 0.0829(2) 0.66493(13) 0.0205(5) Uani 1 1 d . . . . .
H5 H 0.544475 0.021592 0.667877 0.025 Uiso 1 1 calc R U . . .
C6 C 0.4430(2) 0.11007(19) 0.71525(14) 0.0198(5) Uani 1 1 d . . . . .
H6 H 0.448496 0.068503 0.753488 0.024 Uiso 1 1 calc R U . . .
C28 C 0.1755(2) 0.62118(19) 0.63337(12) 0.0174(5) Uani 1 1 d . . . . .
H28 H 0.252963 0.642399 0.651126 0.021 Uiso 1 1 calc R U . . .
C25 C -0.0524(2) 0.5641(2) 0.57908(12) 0.0194(5) Uani 1 1 d . . . . .
H25 H -0.129609 0.544234 0.559728 0.023 Uiso 1 1 calc R U . . .
C16 C 0.1105(2) 0.3429(2) 0.81523(13) 0.0209(5) Uani 1 1 d . . . . .
H16 H 0.046804 0.307267 0.827215 0.025 Uiso 1 1 calc R U . . .
C20 C 0.0047(2) 0.17732(19) 0.54648(12) 0.0191(5) Uani 1 1 d . . . . .
H20 H 0.003310 0.107159 0.534593 0.023 Uiso 1 1 calc R U . . .
C24 C 0.0356(2) 0.49064(19) 0.59247(12) 0.0159(5) Uani 1 1 d . . . . .
C9 C 0.5609(2) 0.59233(19) 0.70074(14) 0.0202(5) Uani 1 1 d . . . . .
H9 H 0.616383 0.626110 0.680041 0.024 Uiso 1 1 calc R U . . .
C17 C 0.1254(2) 0.34178(19) 0.74949(12) 0.0169(5) Uani 1 1 d . . . . .
H17 H 0.071243 0.305479 0.717447 0.020 Uiso 1 1 calc R U . . .
C27 C 0.0865(2) 0.6940(2) 0.62063(12) 0.0207(5) Uani 1 1 d . . . . .
H27 H 0.104192 0.763775 0.630382 0.025 Uiso 1 1 calc R U . . .
C15 C 0.1880(2) 0.39563(19) 0.86321(13) 0.0209(6) Uani 1 1 d . . . . .
H15 H 0.176617 0.396940 0.907636 0.025 Uiso 1 1 calc R U . . .
C26 C -0.0276(2) 0.6658(2) 0.59389(13) 0.0215(5) Uani 1 1 d . . . . .
H26 H -0.087672 0.715664 0.585891 0.026 Uiso 1 1 calc R U . . .
C21 C -0.0967(2) 0.2355(2) 0.53456(12) 0.0213(5) Uani 1 1 d . . . . .
H21 H -0.169178 0.204883 0.515825 0.026 Uiso 1 1 calc R U . . .
C1 C 0.5504(2) 0.2580(2) 0.47850(13) 0.0252(6) Uani 1 1 d . . . . .
H1A H 0.517611 0.191463 0.463195 0.038 Uiso 1 1 calc R U . . .
H1B H 0.616927 0.248167 0.514899 0.038 Uiso 1 1 calc R U . . .
H1C H 0.576547 0.293440 0.442016 0.038 Uiso 1 1 calc R U . . .
C7 C 0.3774(2) 0.19909(19) 0.70884(12) 0.0173(5) Uani 1 1 d . . . . .
H7 H 0.336938 0.216964 0.743058 0.021 Uiso 1 1 calc R U . . .
C30 C 0.7123(2) 0.3667(2) 0.68366(14) 0.0267(6) Uani 1 1 d . . . . .
C22 C -0.0912(2) 0.3380(2) 0.55011(13) 0.0208(5) Uani 1 1 d . . . . .
H22 H -0.160088 0.378418 0.542104 0.025 Uiso 1 1 calc R U . . .
C31 C 0.6816(3) 0.3093(3) 0.74035(16) 0.0398(8) Uani 1 1 d . . . . .
H31A H 0.628375 0.350351 0.761140 0.060 Uiso 1 1 calc R U . . .
H31B H 0.752677 0.294746 0.772765 0.060 Uiso 1 1 calc R U . . .
H31C H 0.643458 0.244886 0.724431 0.060 Uiso 1 1 calc R U . . .
C32 C 0.8051(3) 0.4466(3) 0.70118(18) 0.0384(7) Uani 1 1 d . . . . .
H32A H 0.881827 0.413701 0.711207 0.058 Uiso 1 1 calc R U . . .
H32B H 0.791760 0.484844 0.739937 0.058 Uiso 1 1 calc R U . . .
H32C H 0.802293 0.493481 0.663852 0.058 Uiso 1 1 calc R U . . .

loop_
_atom_site_aniso_label
_atom_site_aniso_U_11
_atom_site_aniso_U_22
_atom_site_aniso_U_33
_atom_site_aniso_U_23
_atom_site_aniso_U_13
_atom_site_aniso_U_12
Ir1 0.01176(6) 0.01281(7) 0.00977(6) 0.00007(3) 0.00226(4) 0.00060(3)
P1 0.0186(3) 0.0217(3) 0.0189(3) -0.0049(3) 0.0010(2) 0.0021(2)
F3 0.0291(8) 0.0276(9) 0.0385(10) -0.0150(7) 0.0052(7) -0.0037(7)
F6 0.0414(10) 0.0359(10) 0.0423(10) 0.0034(8) 0.0196(8) 0.0015(8)
F4 0.0309(10) 0.0342(10) 0.0381(10) -0.0097(8) -0.0126(8) 0.0094(7)
F2 0.0279(9) 0.0504(11) 0.0357(10) -0.0117(8) -0.0085(7) 0.0135(8)
F1 0.0524(12) 0.0441(12) 0.0402(11) -0.0001(8) 0.0268(10) 0.0021(9)
F5 0.0387(10) 0.0279(9) 0.0419(10) -0.0136(8) 0.0004(8) 0.0038(8)
N4 0.0139(10) 0.0179(10) 0.0110(10) 0.0005(7) 0.0025(8) -0.0001(7)
N7 0.0133(9) 0.0161(10) 0.0119(9) -0.0008(7) 0.0028(7) -0.0012(8)
N6 0.0143(9) 0.0148(10) 0.0124(9) -0.0002(8) 0.0012(7) -0.0006(8)
N5 0.0111(9) 0.0163(10) 0.0137(9) -0.0011(8) 0.0001(7) 0.0005(7)
N1 0.0155(10) 0.0232(11) 0.0135(9) -0.0023(8) 0.0038(8) 0.0005(8)
N3 0.0175(10) 0.0217(11) 0.0119(9) 0.0025(8) 0.0025(8) -0.0015(8)
N2 0.0204(11) 0.0243(12) 0.0133(10) 0.0016(8) 0.0043(9) 0.0013(8)
O1 0.0324(11) 0.0443(13) 0.0272(11) -0.0050(10) 0.0035(9) -0.0070(10)
C18 0.0179(12) 0.0127(12) 0.0133(12) 0.0013(8) 0.0042(9) 0.0044(8)
C2 0.0134(11) 0.0188(12) 0.0114(10) -0.0046(9) 0.0020(8) -0.0027(9)
C3 0.0125(11) 0.0175(12) 0.0133(11) -0.0031(9) 0.0015(8) -0.0015(9)
C13 0.0197(12) 0.0131(11) 0.0140(11) -0.0002(9) 0.0038(9) 0.0035(9)
C29 0.0156(11) 0.0160(11) 0.0108(10) 0.0014(9) 0.0044(9) 0.0047(9)
C19 0.0198(12) 0.0160(12) 0.0130(11) 0.0007(9) 0.0034(9) -0.0003(9)
C14 0.0214(12) 0.0169(12) 0.0152(11) 0.0012(9) 0.0042(9) 0.0025(10)
C12 0.0175(11) 0.0140(11) 0.0152(11) -0.0005(9) 0.0011(9) 0.0050(9)
C23 0.0154(12) 0.0190(12) 0.0132(11) 0.0018(9) 0.0041(9) 0.0020(9)
C8 0.0149(11) 0.0206(13) 0.0151(11) 0.0017(9) 0.0018(9) 0.0008(9)
C10 0.0188(13) 0.0226(14) 0.0205(13) -0.0039(10) -0.0029(10) -0.0017(9)
C11 0.0214(12) 0.0223(13) 0.0159(12) -0.0020(10) 0.0007(10) 0.0022(10)
C4 0.0177(12) 0.0211(13) 0.0206(12) -0.0034(10) 0.0035(10) 0.0013(10)
C5 0.0191(12) 0.0172(12) 0.0245(13) -0.0013(10) 0.0020(10) 0.0024(10)
C6 0.0195(13) 0.0170(13) 0.0216(13) 0.0038(9) 0.0005(10) 0.0016(9)
C28 0.0212(13) 0.0172(12) 0.0139(11) 0.0003(9) 0.0035(10) -0.0001(10)
C25 0.0173(12) 0.0215(13) 0.0187(12) 0.0019(10) 0.0017(10) 0.0031(10)
C16 0.0234(13) 0.0198(13) 0.0213(13) 0.0045(10) 0.0085(10) 0.0018(10)
C20 0.0234(12) 0.0165(12) 0.0169(12) 0.0002(9) 0.0028(10) -0.0024(10)
C24 0.0144(11) 0.0184(12) 0.0146(11) -0.0008(9) 0.0025(9) 0.0015(9)
C9 0.0174(12) 0.0207(13) 0.0233(14) 0.0016(10) 0.0056(10) -0.0011(9)
C17 0.0178(12) 0.0166(12) 0.0169(12) 0.0011(9) 0.0047(9) 0.0006(9)
C27 0.0301(14) 0.0156(12) 0.0162(12) 0.0005(9) 0.0039(10) 0.0019(10)
C15 0.0275(14) 0.0221(14) 0.0146(12) 0.0037(9) 0.0081(11) 0.0064(10)
C26 0.0243(13) 0.0200(13) 0.0201(12) 0.0027(10) 0.0039(10) 0.0074(10)
C21 0.0176(12) 0.0255(14) 0.0197(12) -0.0025(10) 0.0012(10) -0.0047(10)
C1 0.0235(13) 0.0349(16) 0.0201(13) -0.0018(11) 0.0117(10) 0.0066(11)
C7 0.0166(11) 0.0188(12) 0.0168(11) 0.0002(9) 0.0037(9) -0.0005(9)
C30 0.0186(13) 0.0306(15) 0.0306(15) -0.0059(12) 0.0040(11) 0.0012(11)
C22 0.0169(12) 0.0235(13) 0.0215(12) 0.0001(10) 0.0021(10) 0.0013(10)
C31 0.0462(19) 0.0413(19) 0.0292(16) -0.0014(14) 0.0007(14) -0.0113(15)
C32 0.0228(14) 0.044(2) 0.0481(19) -0.0104(16) 0.0071(13) -0.0094(14)

loop_
_atom_type_symbol
_atom_type_description
_atom_type_scat_dispersion_real
_atom_type_scat_dispersion_imag
_atom_type_scat_source
C C 0.0181 0.0091 'International Tables Vol C Tables 4.2.6.8 and 6.1.1.4'
H H 0.0000 0.0000 'International Tables Vol C Tables 4.2.6.8 and 6.1.1.4'
F F 0.0727 0.0534 'International Tables Vol C Tables 4.2.6.8 and 6.1.1.4'
Ir Ir -4.7710 6.5667 'International Tables Vol C Tables 4.2.6.8 and 6.1.1.4'
N N 0.0311 0.0180 'International Tables Vol C Tables 4.2.6.8 and 6.1.1.4'
O O 0.0492 0.0322 'International Tables Vol C Tables 4.2.6.8 and 6.1.1.4'
P P 0.2955 0.4335 'International Tables Vol C Tables 4.2.6.8 and 6.1.1.4'

loop_
_geom_angle_atom_site_label_1
_geom_angle_atom_site_label_2
_geom_angle_atom_site_label_3
_geom_angle
_geom_angle_site_symmetry_1
_geom_angle_site_symmetry_3
_geom_angle_publ_flag
N4 Ir1 N5 75.46(7) . . ?
N7 Ir1 N4 90.91(8) . . ?
N7 Ir1 N5 95.28(7) . . ?
N6 Ir1 N4 94.10(8) . . ?
N6 Ir1 N7 172.77(8) . . ?
N6 Ir1 N5 91.03(7) . . ?
C18 Ir1 N4 168.62(9) . . ?
C18 Ir1 N7 95.33(9) . . ?
C18 Ir1 N6 80.62(9) . . ?
C18 Ir1 N5 94.45(8) . . ?
C18 Ir1 C29 87.23(9) . . ?
C29 Ir1 N4 103.22(8) . . ?
C29 Ir1 N7 80.43(9) . . ?
C29 Ir1 N6 93.34(9) . . ?
C29 Ir1 N5 175.53(8) . . ?
F3 P1 F6 90.08(10) . . ?
F3 P1 F5 179.57(11) . . ?
F6 P1 F5 90.04(10) . . ?
F4 P1 F3 89.79(9) . . ?
F4 P1 F6 89.59(11) . . ?
F4 P1 F2 179.47(13) . . ?
F4 P1 F1 90.72(12) . . ?
F4 P1 F5 90.61(9) . . ?
F2 P1 F3 90.39(10) . . ?
F2 P1 F6 89.92(11) . . ?
F2 P1 F1 89.77(11) . . ?
F2 P1 F5 89.20(10) . . ?
F1 P1 F3 89.77(10) . . ?
F1 P1 F6 179.66(12) . . ?
F1 P1 F5 90.10(10) . . ?
N3 N4 Ir1 137.46(16) . . ?
C2 N4 Ir1 114.83(16) . . ?
C2 N4 N3 107.33(19) . . ?
C19 N7 Ir1 125.37(16) . . ?
C19 N7 C23 119.1(2) . . ?
C23 N7 Ir1 115.49(16) . . ?
C12 N6 Ir1 115.95(16) . . ?
C8 N6 Ir1 124.37(16) . . ?
C8 N6 C12 119.6(2) . . ?
C3 N5 Ir1 117.44(15) . . ?
C7 N5 Ir1 124.70(16) . . ?
C7 N5 C3 117.8(2) . . ?
N2 N1 C1 120.4(2) . . ?
C2 N1 N2 108.7(2) . . ?
C2 N1 C1 130.8(2) . . ?
N2 N3 N4 109.22(19) . . ?
N3 N2 N1 107.24(19) . . ?
C13 C18 Ir1 114.04(17) . . ?
C17 C18 Ir1 128.51(19) . . ?
C17 C18 C13 117.4(2) . . ?
N4 C2 N1 107.5(2) . . ?
N4 C2 C3 120.4(2) . . ?
N1 C2 C3 132.1(2) . . ?
N5 C3 C2 111.6(2) . . ?
N5 C3 C4 122.7(2) . . ?
C4 C3 C2 125.7(2) . . ?
C18 C13 C12 115.4(2) . . ?
C14 C13 C18 121.4(2) . . ?
C14 C13 C12 123.2(2) . . ?
C28 C29 Ir1 128.84(18) . . ?
C28 C29 C24 117.0(2) . . ?
C24 C29 Ir1 114.10(17) . . ?
N7 C19 H19 118.7 . . ?
N7 C19 C20 122.7(2) . . ?
C20 C19 H19 118.7 . . ?
C13 C14 H14 120.1 . . ?
C15 C14 C13 119.8(2) . . ?
C15 C14 H14 120.1 . . ?
N6 C12 C13 113.9(2) . . ?
N6 C12 C11 120.0(2) . . ?
C11 C12 C13 126.1(2) . . ?
N7 C23 C24 114.0(2) . . ?
N7 C23 C22 120.2(2) . . ?
C22 C23 C24 125.8(2) . . ?
N6 C8 H8 118.9 . . ?
N6 C8 C9 122.2(2) . . ?
C9 C8 H8 118.9 . . ?
C11 C10 H10 120.6 . . ?
C11 C10 C9 118.8(2) . . ?
C9 C10 H10 120.6 . . ?
C12 C11 H11 119.8 . . ?
C10 C11 C12 120.4(2) . . ?
C10 C11 H11 119.8 . . ?
C3 C4 H4 120.7 . . ?
C3 C4 C5 118.6(2) . . ?
C5 C4 H4 120.7 . . ?
C4 C5 H5 120.2 . . ?
C4 C5 C6 119.5(2) . . ?
C6 C5 H5 120.2 . . ?
C5 C6 H6 120.6 . . ?
C5 C6 C7 118.8(2) . . ?
C7 C6 H6 120.6 . . ?
C29 C28 H28 119.5 . . ?
C27 C28 C29 121.0(2) . . ?
C27 C28 H28 119.5 . . ?
C24 C25 H25 119.9 . . ?
C26 C25 H25 119.9 . . ?
C26 C25 C24 120.2(2) . . ?
C17 C16 H16 119.6 . . ?
C15 C16 H16 119.6 . . ?
C15 C16 C17 120.7(2) . . ?
C19 C20 H20 120.8 . . ?
C19 C20 C21 118.4(2) . . ?
C21 C20 H20 120.8 . . ?
C29 C24 C23 115.5(2) . . ?
C25 C24 C29 121.6(2) . . ?
C25 C24 C23 123.0(2) . . ?
C8 C9 C10 118.9(2) . . ?
C8 C9 H9 120.6 . . ?
C10 C9 H9 120.6 . . ?
C18 C17 C16 121.3(2) . . ?
C18 C17 H17 119.4 . . ?
C16 C17 H17 119.4 . . ?
C28 C27 H27 119.5 . . ?
C26 C27 C28 121.0(2) . . ?
C26 C27 H27 119.5 . . ?
C14 C15 H15 120.3 . . ?
C16 C15 C14 119.5(2) . . ?
C16 C15 H15 120.3 . . ?
C25 C26 C27 119.2(2) . . ?
C25 C26 H26 120.4 . . ?
C27 C26 H26 120.4 . . ?
C20 C21 H21 120.2 . . ?
C22 C21 C20 119.5(2) . . ?
C22 C21 H21 120.2 . . ?
N1 C1 H1A 109.5 . . ?
N1 C1 H1B 109.5 . . ?
N1 C1 H1C 109.5 . . ?
H1A C1 H1B 109.5 . . ?
H1A C1 H1C 109.5 . . ?
H1B C1 H1C 109.5 . . ?
N5 C7 C6 122.6(2) . . ?
N5 C7 H7 118.7 . . ?
C6 C7 H7 118.7 . . ?
O1 C30 C31 122.6(3) . . ?
O1 C30 C32 121.7(3) . . ?
C31 C30 C32 115.7(3) . . ?
C23 C22 H22 120.1 . . ?
C21 C22 C23 119.8(2) . . ?
C21 C22 H22 120.1 . . ?
C30 C31 H31A 109.5 . . ?
C30 C31 H31B 109.5 . . ?
C30 C31 H31C 109.5 . . ?
H31A C31 H31B 109.5 . . ?
H31A C31 H31C 109.5 . . ?
H31B C31 H31C 109.5 . . ?
C30 C32 H32A 109.5 . . ?
C30 C32 H32B 109.5 . . ?
C30 C32 H32C 109.5 . . ?
H32A C32 H32B 109.5 . . ?
H32A C32 H32C 109.5 . . ?
H32B C32 H32C 109.5 . . ?

loop_
_geom_bond_atom_site_label_1
_geom_bond_atom_site_label_2
_geom_bond_distance
_geom_bond_site_symmetry_2
_geom_bond_publ_flag
Ir1 N4 2.141(2) . ?
Ir1 N7 2.0574(19) . ?
Ir1 N6 2.0484(19) . ?
Ir1 N5 2.1709(19) . ?
Ir1 C18 2.009(2) . ?
Ir1 C29 2.015(2) . ?
P1 F3 1.5998(17) . ?
P1 F6 1.6036(18) . ?
P1 F4 1.5917(18) . ?
P1 F2 1.5962(17) . ?
P1 F1 1.599(2) . ?
P1 F5 1.6041(18) . ?
N4 N3 1.357(3) . ?
N4 C2 1.329(3) . ?
N7 C19 1.342(3) . ?
N7 C23 1.369(3) . ?
N6 C12 1.360(3) . ?
N6 C8 1.348(3) . ?
N5 C3 1.361(3) . ?
N5 C7 1.344(3) . ?
N1 N2 1.351(3) . ?
N1 C2 1.332(3) . ?
N1 C1 1.467(3) . ?
N3 N2 1.299(3) . ?
O1 C30 1.213(3) . ?
C18 C13 1.419(3) . ?
C18 C17 1.393(3) . ?
C2 C3 1.460(3) . ?
C3 C4 1.382(3) . ?
C13 C14 1.402(3) . ?
C13 C12 1.464(3) . ?
C29 C28 1.400(3) . ?
C29 C24 1.419(3) . ?
C19 H19 0.9500 . ?
C19 C20 1.379(3) . ?
C14 H14 0.9500 . ?
C14 C15 1.392(4) . ?
C12 C11 1.390(3) . ?
C23 C24 1.463(3) . ?
C23 C22 1.391(4) . ?
C8 H8 0.9500 . ?
C8 C9 1.380(4) . ?
C10 H10 0.9500 . ?
C10 C11 1.382(4) . ?
C10 C9 1.391(4) . ?
C11 H11 0.9500 . ?
C4 H4 0.9500 . ?
C4 C5 1.383(4) . ?
C5 H5 0.9500 . ?
C5 C6 1.383(4) . ?
C6 H6 0.9500 . ?
C6 C7 1.387(3) . ?
C28 H28 0.9500 . ?
C28 C27 1.398(4) . ?
C25 H25 0.9500 . ?
C25 C24 1.396(3) . ?
C25 C26 1.384(4) . ?
C16 H16 0.9500 . ?
C16 C17 1.398(3) . ?
C16 C15 1.390(4) . ?
C20 H20 0.9500 . ?
C20 C21 1.390(4) . ?
C9 H9 0.9500 . ?
C17 H17 0.9500 . ?
C27 H27 0.9500 . ?
C27 C26 1.391(4) . ?
C15 H15 0.9500 . ?
C26 H26 0.9500 . ?
C21 H21 0.9500 . ?
C21 C22 1.379(4) . ?
C1 H1A 0.9800 . ?
C1 H1B 0.9800 . ?
C1 H1C 0.9800 . ?
C7 H7 0.9500 . ?
C30 C31 1.490(4) . ?
C30 C32 1.500(4) . ?
C22 H22 0.9500 . ?
C31 H31A 0.9800 . ?
C31 H31B 0.9800 . ?
C31 H31C 0.9800 . ?
C32 H32A 0.9800 . ?
C32 H32B 0.9800 . ?
C32 H32C 0.9800 . ?

loop_
_geom_torsion_atom_site_label_1
_geom_torsion_atom_site_label_2
_geom_torsion_atom_site_label_3
_geom_torsion_atom_site_label_4
_geom_torsion
_geom_torsion_site_symmetry_1
_geom_torsion_site_symmetry_2
_geom_torsion_site_symmetry_3
_geom_torsion_site_symmetry_4
_geom_torsion_publ_flag
Ir1 N4 N3 N2 171.85(18) . . . . ?
Ir1 N4 C2 N1 -173.42(14) . . . . ?
Ir1 N4 C2 C3 5.4(3) . . . . ?
Ir1 N7 C19 C20 177.13(17) . . . . ?
Ir1 N7 C23 C24 5.7(3) . . . . ?
Ir1 N7 C23 C22 -174.82(18) . . . . ?
Ir1 N6 C12 C13 0.1(3) . . . . ?
Ir1 N6 C12 C11 -179.59(18) . . . . ?
Ir1 N6 C8 C9 177.25(18) . . . . ?
Ir1 N5 C3 C2 3.5(2) . . . . ?
Ir1 N5 C3 C4 -175.47(18) . . . . ?
Ir1 N5 C7 C6 176.75(18) . . . . ?
Ir1 C18 C13 C14 -177.60(18) . . . . ?
Ir1 C18 C13 C12 2.2(3) . . . . ?
Ir1 C18 C17 C16 177.11(19) . . . . ?
Ir1 C29 C28 C27 -174.96(18) . . . . ?
Ir1 C29 C24 C23 -5.0(3) . . . . ?
Ir1 C29 C24 C25 176.37(18) . . . . ?
N4 N3 N2 N1 -0.2(3) . . . . ?
N4 C2 C3 N5 -6.0(3) . . . . ?
N4 C2 C3 C4 173.0(2) . . . . ?
N7 C19 C20 C21 -1.0(4) . . . . ?
N7 C23 C24 C29 -0.5(3) . . . . ?
N7 C23 C24 C25 178.1(2) . . . . ?
N7 C23 C22 C21 -3.7(4) . . . . ?
N6 C12 C11 C10 2.6(4) . . . . ?
N6 C8 C9 C10 1.6(4) . . . . ?
N5 C3 C4 C5 -1.8(4) . . . . ?
N1 C2 C3 N5 172.6(2) . . . . ?
N1 C2 C3 C4 -8.5(4) . . . . ?
N3 N4 C2 N1 0.8(3) . . . . ?
N3 N4 C2 C3 179.7(2) . . . . ?
N2 N1 C2 N4 -0.9(3) . . . . ?
N2 N1 C2 C3 -179.6(2) . . . . ?
C18 C13 C14 C15 -0.2(4) . . . . ?
C18 C13 C12 N6 -1.5(3) . . . . ?
C18 C13 C12 C11 178.2(2) . . . . ?
C2 N4 N3 N2 -0.4(3) . . . . ?
C2 N1 N2 N3 0.7(3) . . . . ?
C2 C3 C4 C5 179.4(2) . . . . ?
C3 N5 C7 C6 -0.3(3) . . . . ?
C3 C4 C5 C6 0.2(4) . . . . ?
C13 C18 C17 C16 0.5(3) . . . . ?
C13 C14 C15 C16 1.0(4) . . . . ?
C13 C12 C11 C10 -177.1(2) . . . . ?
C29 C28 C27 C26 -0.8(4) . . . . ?
C19 N7 C23 C24 -174.5(2) . . . . ?
C19 N7 C23 C22 5.0(3) . . . . ?
C19 C20 C21 C22 2.4(4) . . . . ?
C14 C13 C12 N6 178.3(2) . . . . ?
C14 C13 C12 C11 -2.0(4) . . . . ?
C12 N6 C8 C9 0.3(4) . . . . ?
C12 C13 C14 C15 180.0(2) . . . . ?
C23 N7 C19 C20 -2.6(3) . . . . ?
C8 N6 C12 C13 177.3(2) . . . . ?
C8 N6 C12 C11 -2.4(3) . . . . ?
C11 C10 C9 C8 -1.4(4) . . . . ?
C4 C5 C6 C7 1.2(4) . . . . ?
C5 C6 C7 N5 -1.2(4) . . . . ?
C28 C29 C24 C23 178.1(2) . . . . ?
C28 C29 C24 C25 -0.5(3) . . . . ?
C28 C27 C26 C25 -0.8(4) . . . . ?
C20 C21 C22 C23 -0.1(4) . . . . ?
C24 C29 C28 C27 1.4(3) . . . . ?
C24 C23 C22 C21 175.7(2) . . . . ?
C24 C25 C26 C27 1.6(4) . . . . ?
C9 C10 C11 C12 -0.6(4) . . . . ?
C17 C18 C13 C14 -0.5(3) . . . . ?
C17 C18 C13 C12 179.3(2) . . . . ?
C17 C16 C15 C14 -1.0(4) . . . . ?
C15 C16 C17 C18 0.2(4) . . . . ?
C26 C25 C24 C29 -1.0(4) . . . . ?
C26 C25 C24 C23 -179.5(2) . . . . ?
C1 N1 N2 N3 -178.6(2) . . . . ?
C1 N1 C2 N4 178.3(2) . . . . ?
C1 N1 C2 C3 -0.4(4) . . . . ?
C7 N5 C3 C2 -179.2(2) . . . . ?
C7 N5 C3 C4 1.8(3) . . . . ?
C22 C23 C24 C29 -179.9(2) . . . . ?
C22 C23 C24 C25 -1.3(4) . . . . ?
